data_4123956
loop_
_publ_author_name
'Taylor, J.C.'
'Wilson, P.W.'

_publ_section_title
;
 Structures of fluorides. III. The structure of the mixedvalence fluoride
 Ge5 F12
;
_journal_name_full 'Journal of the American Chemical Society'
_journal_page_first 1834
_journal_page_last 1838
_journal_volume 95
_journal_year 1973
_chemical_formula_sum 'F12 Ge5'
_chemical_name_systematic 'Ge5 F12'
_space_group_IT_number 14
_symmetry_space_group_name_Hall '-P 2yab'
_symmetry_space_group_name_H-M 'P 1 21/a 1'
_cell_angle_alpha 90
_cell_angle_beta 93.03
_cell_angle_gamma 90
_cell_formula_units_Z 2
_cell_length_a 7.969
_cell_length_b 7.57
_cell_length_c 8.536
_cell_volume 514.217
_citation_journal_id_ASTM JACSAT
_cod_data_source_file Taylor_JACSAT_1973_1469.cif
_cod_data_source_block F12Ge5
_cod_original_cell_volume 514.2172
_cod_original_sg_symbol_Hall '-P 2ybc (z,y,-x)'
_cod_database_code 4123956

loop_
_symmetry_equiv_pos_as_xyz
x,y,z
-x+1/2,y+1/2,-z
-x,-y,-z
x-1/2,-y-1/2,z

loop_
_atom_site_label
_atom_site_type_symbol
_atom_site_fract_x
_atom_site_fract_y
_atom_site_fract_z
_atom_site_occupancy
_atom_site_U_iso_or_equiv
F1 F-1 0.34 0.203 0.133 1 0.0
Ge1 Ge+2 0.321 0.6278 0.1095 1 0.0
F3 F-1 0.11 0.086 0.347 1 0.0
Ge2 Ge+4 0.5 0.5 0.5 1 0.0
F2 F-1 0.268 0.872 0.159 1 0.0
F5 F-1 0.342 0.35 0.465 1 0.0
Ge3 Ge+2 0.3763 0.0561 0.2976 1 0.0
F4 F-1 0.401 0.65 0.36 1 0.0
F6 F-1 0.111 0.57 0.163 1 0.0
